data_7152211
loop_
_publ_author_name
'Ruff, Bettina M.'
'Zhong, Sabilla'
'Nieger, Martin'
'Br\"ase, Stefan'

_publ_section_title
;
 Thiolation of symmetrical and unsymmetrical diketopiperazines.
;
_journal_issue 5
_journal_name_full 'Organic &amp; biomolecular chemistry'
_journal_page_first 935
_journal_page_last 940
_journal_paper_doi 10.1039/c2ob06663g
_journal_volume 10
_journal_year 2012
_chemical_formula_moiety 'C22 H30 N4 O4 S2, 0.125(H2 O)'
_chemical_formula_sum 'C22 H30.25 N4 O4.125 S2'
_chemical_formula_weight 480.88
_chemical_name_systematic
;
(rac)-10a,10'a-bis(methylthio)octahydro-1H,1'H-5a,5'a-bidipyrrolo-
[1,2-a:1',2'-d]pyrazine-5,5',10,10'(6H,6'H,10aH,10'aH)-tetraone
;
_space_group_IT_number 2
_symmetry_cell_setting triclinic
_symmetry_space_group_name_Hall '-P 1'
_symmetry_space_group_name_H-M 'P -1'
_atom_sites_solution_hydrogens geom
_atom_sites_solution_primary direct
_atom_sites_solution_secondary difmap
_audit_creation_method SHELXL-97
_cell_angle_alpha 104.68(1)
_cell_angle_beta 103.17(1)
_cell_angle_gamma 91.75(1)
_cell_formula_units_Z 4
_cell_length_a 9.648(1)
_cell_length_b 14.822(2)
_cell_length_c 16.441(3)
_cell_measurement_reflns_used 51
_cell_measurement_temperature 123(2)
_cell_measurement_theta_max 25
_cell_measurement_theta_min 1
_cell_volume 2204.8(6)
_computing_cell_refinement 'EVALCCD (Duisenberg et al., 2003)'
_computing_data_collection 'Collect (Nonius, 1998)'
_computing_data_reduction 'EVALCCD (Duisenberg et al., 2003)'
_computing_molecular_graphics XP
_computing_publication_material 'SHELXL-97 (Sheldrick, 1997)'
_computing_structure_refinement 'SHELXL-97 (Sheldrick, 1997)'
_computing_structure_solution 'SHELXS-97 (Sheldrick, 1990)'
_diffrn_ambient_temperature 123(2)
_diffrn_measured_fraction_theta_full 0.990
_diffrn_measured_fraction_theta_max 0.990
_diffrn_measurement_device_type 'Bruker-Nonius KappaCCD'
_diffrn_measurement_method 'rotation in phi and omega, 2 deg.'
_diffrn_radiation_monochromator graphite
_diffrn_radiation_source 'fine-focus sealed tube'
_diffrn_radiation_type MoK\a
_diffrn_radiation_wavelength 0.71073
_diffrn_reflns_av_R_equivalents 0.0477
_diffrn_reflns_av_sigmaI/netI 0.0840
_diffrn_reflns_limit_h_max 11
_diffrn_reflns_limit_h_min -11
_diffrn_reflns_limit_k_max 14
_diffrn_reflns_limit_k_min -17
_diffrn_reflns_limit_l_max 19
_diffrn_reflns_limit_l_min -19
_diffrn_reflns_number 15993
_diffrn_reflns_theta_full 25.03
_diffrn_reflns_theta_max 25.03
_diffrn_reflns_theta_min 2.99
_exptl_absorpt_coefficient_mu 0.281
_exptl_absorpt_correction_type none
_exptl_crystal_colour yellow
_exptl_crystal_density_diffrn 1.449
_exptl_crystal_density_meas ?
_exptl_crystal_density_method 'not measured'
_exptl_crystal_description plates
_exptl_crystal_F_000 1021
_exptl_crystal_size_max 0.40
_exptl_crystal_size_mid 0.20
_exptl_crystal_size_min 0.10
_refine_diff_density_max 0.503
_refine_diff_density_min -0.399
_refine_diff_density_rms 0.069
_refine_ls_extinction_method none
_refine_ls_goodness_of_fit_ref 1.012
_refine_ls_hydrogen_treatment mixed
_refine_ls_matrix_type full
_refine_ls_number_parameters 591
_refine_ls_number_reflns 7743
_refine_ls_number_restraints 3
_refine_ls_restrained_S_all 1.012
_refine_ls_R_factor_all 0.1058
_refine_ls_R_factor_gt 0.0583
_refine_ls_shift/su_max 0.000
_refine_ls_shift/su_mean 0.000
_refine_ls_structure_factor_coef Fsqd
_refine_ls_weighting_details 'calc w=1/[\s^2^(Fo^2^)+(0.0519P)^2^+3.2612P] where P=(Fo^2^+2Fc^2^)/3'
_refine_ls_weighting_scheme calc
_refine_ls_wR_factor_gt 0.1246
_refine_ls_wR_factor_ref 0.1458
_reflns_number_gt 5119
_reflns_number_total 7743
_reflns_threshold_expression >2sigma(I)
_cod_data_source_file c2ob06663g.txt
_cod_data_source_block sb108_hy
_cod_depositor_comments
;
The following automatic conversions were performed:

'_exptl_crystal_density_meas' value 'none' was changed to '?' - the
value is perceived as not measured.

Automatic conversion script
Id: cif_fix_values 3008 2015-01-20 13:52:24Z robertas 
;
_cod_database_code 7152211

loop_
_symmetry_equiv_pos_as_xyz
'x, y, z'
'-x, -y, -z'

loop_
_atom_site_label
_atom_site_type_symbol
_atom_site_fract_x
_atom_site_fract_y
_atom_site_fract_z
_atom_site_U_iso_or_equiv
_atom_site_adp_type
_atom_site_occupancy
_atom_site_symmetry_multiplicity
_atom_site_calc_flag
_atom_site_refinement_flags
C1 C 0.9027(4) 0.6532(3) 1.0131(2) 0.0242(8) Uani 1 1 d .
H1A H 1.0057 0.6710 1.0211 0.029 Uiso 1 1 calc R
H1B H 0.8854 0.6514 1.0698 0.029 Uiso 1 1 calc R
C2 C 0.8564(4) 0.5584(3) 0.9470(3) 0.0314(9) Uani 1 1 d .
H2A H 0.9265 0.5425 0.9111 0.038 Uiso 1 1 calc R
H2B H 0.8487 0.5086 0.9765 0.038 Uiso 1 1 calc R
C3 C 0.7118(4) 0.5676(2) 0.8910(2) 0.0229(8) Uani 1 1 d .
H3A H 0.6965 0.5261 0.8315 0.027 Uiso 1 1 calc R
H3B H 0.6332 0.5529 0.9165 0.027 Uiso 1 1 calc R
N4 N 0.7229(3) 0.6674(2) 0.89135(18) 0.0184(6) Uani 1 1 d .
C5 C 0.6960(3) 0.6899(3) 0.8145(2) 0.0203(8) Uani 1 1 d .
O5 O 0.6083(2) 0.64268(17) 0.75032(15) 0.0244(6) Uani 1 1 d .
C5A C 0.7919(3) 0.7682(3) 0.8071(2) 0.0207(8) Uani 1 1 d .
S5 S 0.92139(10) 0.70279(7) 0.74980(6) 0.0308(3) Uani 1 1 d .
C5B C 0.8188(5) 0.6628(3) 0.6391(3) 0.0449(12) Uani 1 1 d .
H5B1 H 0.7270 0.6311 0.6371 0.067 Uiso 1 1 calc R
H5B2 H 0.8717 0.6189 0.6051 0.067 Uiso 1 1 calc R
H5B3 H 0.8019 0.7165 0.6147 0.067 Uiso 1 1 calc R
C6 C 0.7264(4) 0.8418(3) 0.7646(2) 0.0256(8) Uani 1 1 d .
H6A H 0.6445 0.8659 0.7877 0.031 Uiso 1 1 calc R
H6B H 0.6941 0.8165 0.7009 0.031 Uiso 1 1 calc R
C7 C 0.8512(4) 0.9182(3) 0.7898(2) 0.0293(9) Uani 1 1 d .
H7A H 0.9092 0.9067 0.7463 0.035 Uiso 1 1 calc R
H7B H 0.8155 0.9808 0.7943 0.035 Uiso 1 1 calc R
C8 C 0.9399(4) 0.9123(3) 0.8781(2) 0.0258(8) Uani 1 1 d .
H8A H 1.0424 0.9096 0.8781 0.031 Uiso 1 1 calc R
H8B H 0.9298 0.9669 0.9249 0.031 Uiso 1 1 calc R
N9 N 0.8795(3) 0.8244(2) 0.88901(18) 0.0204(7) Uani 1 1 d .
C10 C 0.9018(3) 0.8060(2) 0.9670(2) 0.0193(8) Uani 1 1 d .
O10 O 0.9878(2) 0.85536(17) 1.03055(15) 0.0219(6) Uani 1 1 d .
C10A C 0.8100(3) 0.7241(2) 0.9751(2) 0.0180(7) Uani 1 1 d .
C11 C 0.7813(4) 0.8239(3) 1.1271(2) 0.0241(8) Uani 1 1 d .
H11A H 0.7396 0.8026 1.1695 0.029 Uiso 1 1 calc R
H11B H 0.8842 0.8139 1.1384 0.029 Uiso 1 1 calc R
C12 C 0.7612(4) 0.9278(3) 1.1341(2) 0.0296(9) Uani 1 1 d .
H12A H 0.6941 0.9498 1.1707 0.035 Uiso 1 1 calc R
H12B H 0.8539 0.9663 1.1603 0.035 Uiso 1 1 calc R
C13 C 0.7010(4) 0.9360(3) 1.0420(2) 0.0228(8) Uani 1 1 d .
H13A H 0.6317 0.9839 1.0412 0.027 Uiso 1 1 calc R
H13B H 0.7782 0.9518 1.0158 0.027 Uiso 1 1 calc R
N14 N 0.6305(3) 0.8414(2) 0.99702(18) 0.0186(6) Uani 1 1 d .
C15 C 0.5092(3) 0.8265(3) 0.9332(2) 0.0212(8) Uani 1 1 d .
O15 O 0.4747(2) 0.88156(18) 0.88924(16) 0.0270(6) Uani 1 1 d .
C15A C 0.4048(3) 0.7455(3) 0.9292(2) 0.0235(8) Uani 1 1 d .
S15 S 0.25238(9) 0.79948(7) 0.96750(6) 0.0282(2) Uani 1 1 d .
C15B C 0.3350(4) 0.8663(3) 1.0763(2) 0.0289(9) Uani 1 1 d .
H15A H 0.4046 0.8298 1.1041 0.043 Uiso 1 1 calc R
H15B H 0.2617 0.8808 1.1090 0.043 Uiso 1 1 calc R
H15C H 0.3838 0.9247 1.0750 0.043 Uiso 1 1 calc R
C16 C 0.3355(4) 0.6758(3) 0.8427(3) 0.0339(10) Uani 1 1 d .
H16A H 0.4062 0.6577 0.8077 0.041 Uiso 1 1 calc R
H16B H 0.2561 0.7021 0.8091 0.041 Uiso 1 1 calc R
C17 C 0.2799(4) 0.5914(3) 0.8687(3) 0.0424(11) Uani 1 1 d .
H17A H 0.1765 0.5929 0.8663 0.051 Uiso 1 1 calc R
H17B H 0.2945 0.5320 0.8290 0.051 Uiso 1 1 calc R
C18 C 0.3649(4) 0.5993(3) 0.9611(3) 0.0359(10) Uani 1 1 d .
H18A H 0.3012 0.6066 1.0014 0.043 Uiso 1 1 calc R
H18B H 0.4173 0.5434 0.9639 0.043 Uiso 1 1 calc R
N19 N 0.4652(3) 0.6841(2) 0.9825(2) 0.0247(7) Uani 1 1 d .
C20 C 0.5975(3) 0.6905(3) 1.0332(2) 0.0208(8) Uani 1 1 d .
O20 O 0.6356(3) 0.63436(18) 1.07591(16) 0.0275(6) Uani 1 1 d .
C20A C 0.7030(3) 0.7697(2) 1.0335(2) 0.0171(7) Uani 1 1 d .
C21 C 0.9274(5) 0.1217(3) 0.6731(3) 0.0451(12) Uani 1 1 d .
H21A H 1.0263 0.1451 0.6766 0.054 Uiso 1 1 calc R
H21B H 0.9247 0.1079 0.7286 0.054 Uiso 1 1 calc R
C22 C 0.8787(6) 0.0336(4) 0.5978(3) 0.0581(15) Uani 1 1 d .
H22A H 0.9586 0.0142 0.5707 0.070 Uiso 1 1 calc R
H22B H 0.8461 -0.0184 0.6187 0.070 Uiso 1 1 calc R
C23 C 0.7561(4) 0.0576(3) 0.5322(3) 0.0340(10) Uani 1 1 d .
H23A H 0.7897 0.0714 0.4837 0.041 Uiso 1 1 calc R
H23B H 0.6788 0.0057 0.5087 0.041 Uiso 1 1 calc R
N24 N 0.7072(3) 0.1415(2) 0.58390(19) 0.0274(7) Uani 1 1 d .
C25 C 0.5676(4) 0.1576(3) 0.5688(2) 0.0279(9) Uani 1 1 d .
O25 O 0.4832(3) 0.1231(2) 0.49881(17) 0.0347(7) Uani 1 1 d .
C25A C 0.5150(4) 0.2088(3) 0.6475(2) 0.0263(9) Uani 1 1 d .
S25 S 0.40877(11) 0.11772(8) 0.67444(7) 0.0364(3) Uani 1 1 d .
C25B C 0.5425(5) 0.0394(3) 0.6968(3) 0.0463(12) Uani 1 1 d .
H25A H 0.5505 -0.0035 0.6422 0.069 Uiso 1 1 calc R
H25B H 0.5149 0.0032 0.7339 0.069 Uiso 1 1 calc R
H25C H 0.6347 0.0757 0.7265 0.069 Uiso 1 1 calc R
C26 C 0.4160(4) 0.2859(3) 0.6370(2) 0.0310(9) Uani 1 1 d .
H26A H 0.3149 0.2595 0.6146 0.037 Uiso 1 1 calc R
H26B H 0.4411 0.3197 0.5968 0.037 Uiso 1 1 calc R
C27 C 0.4409(4) 0.3515(3) 0.7292(3) 0.0411(11) Uani 1 1 d .
H27A H 0.4658 0.4168 0.7291 0.049 Uiso 1 1 calc R
H27B H 0.3535 0.3496 0.7509 0.049 Uiso 1 1 calc R
C28 C 0.5629(4) 0.3173(3) 0.7859(2) 0.0210(8) Uani 1 1 d .
H28A H 0.6329 0.3701 0.8233 0.025 Uiso 1 1 calc R
H28B H 0.5274 0.2834 0.8229 0.025 Uiso 1 1 calc R
N29 N 0.6277(3) 0.2531(2) 0.72204(19) 0.0269(7) Uani 1 1 d .
C30 C 0.7693(4) 0.2429(3) 0.7344(2) 0.0304(9) Uani 1 1 d .
O30 O 0.8529(3) 0.2757(2) 0.80510(17) 0.0473(8) Uani 1 1 d .
C30A C 0.8224(4) 0.1960(3) 0.6552(2) 0.0298(9) Uani 1 1 d .
C31 C 1.0203(4) 0.3370(4) 0.6942(3) 0.0553(14) Uani 1 1 d .
H31A H 1.0441 0.3105 0.7447 0.066 Uiso 1 1 calc R
H31B H 1.1055 0.3385 0.6704 0.066 Uiso 1 1 calc R
C32 C 0.9736(6) 0.4346(4) 0.7206(4) 0.0730(18) Uani 1 1 d .
H32A H 1.0180 0.4771 0.6940 0.088 Uiso 1 1 calc R
H32B H 1.0025 0.4600 0.7844 0.088 Uiso 1 1 calc R
C33 C 0.8120(5) 0.4260(3) 0.6888(3) 0.0544(14) Uani 1 1 d .
H33A H 0.7649 0.4146 0.7332 0.065 Uiso 1 1 calc R
H33B H 0.7786 0.4831 0.6727 0.065 Uiso 1 1 calc R
N34 N 0.7850(3) 0.3453(2) 0.6130(2) 0.0350(8) Uani 1 1 d .
C35 C 0.6970(4) 0.3495(3) 0.5370(3) 0.0371(10) Uani 1 1 d .
O35 O 0.5938(3) 0.3956(2) 0.5335(3) 0.0600(10) Uani 1 1 d .
C35A C 0.7417(4) 0.3032(3) 0.4548(3) 0.0351(10) Uani 1 1 d .
S35 S 0.83728(11) 0.40390(8) 0.43390(8) 0.0432(3) Uani 1 1 d .
C35B C 0.6991(5) 0.4780(3) 0.4054(3) 0.0494(12) Uani 1 1 d .
H35A H 0.6276 0.4428 0.3535 0.074 Uiso 1 1 calc R
H35B H 0.7417 0.5329 0.3938 0.074 Uiso 1 1 calc R
H35C H 0.6531 0.4986 0.4535 0.074 Uiso 1 1 calc R
C36 C 0.6300(5) 0.2464(4) 0.3781(3) 0.0526(14) Uani 1 1 d .
H36A H 0.5623 0.2090 0.3967 0.063 Uiso 1 1 calc R
H36B H 0.5758 0.2874 0.3459 0.063 Uiso 1 1 calc R
C37 C 0.7109(6) 0.1844(4) 0.3238(3) 0.0626(15) Uani 1 1 d .
H37A H 0.7197 0.2091 0.2744 0.075 Uiso 1 1 calc R
H37B H 0.6605 0.1207 0.3005 0.075 Uiso 1 1 calc R
C38 C 0.8607(5) 0.1811(3) 0.3811(3) 0.0457(12) Uani 1 1 d .
H38A H 0.8787 0.1163 0.3833 0.055 Uiso 1 1 calc R
H38B H 0.9367 0.2076 0.3600 0.055 Uiso 1 1 calc R
N39 N 0.8517(3) 0.2401(2) 0.4667(2) 0.0297(8) Uani 1 1 d .
C40 C 0.9362(4) 0.2335(3) 0.5412(2) 0.0299(9) Uani 1 1 d .
O40 O 1.0402(3) 0.1860(2) 0.54328(18) 0.0438(8) Uani 1 1 d .
C40A C 0.8917(4) 0.2774(3) 0.6239(2) 0.0317(9) Uani 1 1 d .
O1W O 0.2169(13) 0.1657(9) 0.4292(8) 0.045(3) Uiso 0.25 1 d PD
H1W1 H 0.303(5) 0.167(14) 0.454(8) 0.067 Uiso 0.25 1 d PD
H1W2 H 0.164(12) 0.178(14) 0.464(7) 0.067 Uiso 0.25 1 d PD

loop_
_atom_site_aniso_label
_atom_site_aniso_U_11
_atom_site_aniso_U_22
_atom_site_aniso_U_33
_atom_site_aniso_U_23
_atom_site_aniso_U_13
_atom_site_aniso_U_12
C1 0.0192(17) 0.025(2) 0.031(2) 0.0137(18) 0.0037(16) 0.0056(15)
C2 0.030(2) 0.020(2) 0.044(2) 0.0100(19) 0.0070(18) 0.0058(16)
C3 0.0265(18) 0.012(2) 0.029(2) 0.0035(16) 0.0075(16) 0.0004(15)
N4 0.0180(14) 0.0130(17) 0.0218(15) 0.0026(13) 0.0024(12) -0.0016(12)
C5 0.0183(17) 0.017(2) 0.0234(19) 0.0033(16) 0.0036(15) 0.0043(14)
O5 0.0226(12) 0.0242(16) 0.0212(13) 0.0014(12) 0.0006(11) -0.0022(11)
C5A 0.0190(17) 0.023(2) 0.0172(17) 0.0014(16) 0.0026(14) 0.0011(15)
S5 0.0243(5) 0.0329(6) 0.0336(5) 0.0024(5) 0.0112(4) 0.0014(4)
C5B 0.043(2) 0.051(3) 0.032(2) -0.009(2) 0.015(2) -0.005(2)
C6 0.0251(18) 0.027(2) 0.0237(19) 0.0088(17) 0.0016(16) 0.0001(16)
C7 0.034(2) 0.027(2) 0.029(2) 0.0107(18) 0.0081(17) -0.0004(17)
C8 0.0280(19) 0.018(2) 0.032(2) 0.0103(17) 0.0061(17) -0.0055(15)
N9 0.0195(14) 0.0175(17) 0.0230(16) 0.0052(13) 0.0033(12) -0.0022(12)
C10 0.0132(16) 0.018(2) 0.029(2) 0.0062(17) 0.0077(15) 0.0058(14)
O10 0.0145(11) 0.0254(15) 0.0213(13) 0.0020(12) 0.0003(10) -0.0021(10)
C10A 0.0138(16) 0.018(2) 0.0189(17) 0.0026(15) 0.0011(14) -0.0001(14)
C11 0.0236(18) 0.025(2) 0.0196(19) 0.0003(16) 0.0047(15) -0.0024(15)
C12 0.032(2) 0.023(2) 0.029(2) -0.0001(18) 0.0069(17) -0.0046(17)
C13 0.0224(17) 0.014(2) 0.030(2) 0.0028(16) 0.0060(16) -0.0010(14)
N14 0.0173(14) 0.0116(16) 0.0238(15) 0.0027(13) 0.0013(12) 0.0007(11)
C15 0.0166(17) 0.023(2) 0.0242(19) 0.0032(17) 0.0078(15) 0.0053(15)
O15 0.0281(13) 0.0260(16) 0.0272(14) 0.0095(13) 0.0039(11) 0.0070(11)
C15A 0.0164(16) 0.023(2) 0.028(2) 0.0028(17) 0.0034(15) 0.0049(15)
S15 0.0164(4) 0.0324(6) 0.0318(5) 0.0022(5) 0.0046(4) 0.0040(4)
C15B 0.0270(19) 0.031(2) 0.029(2) 0.0076(18) 0.0056(17) 0.0056(17)
C16 0.0179(18) 0.038(3) 0.037(2) -0.002(2) 0.0042(17) -0.0003(17)
C17 0.025(2) 0.030(3) 0.059(3) -0.005(2) 0.004(2) -0.0063(18)
C18 0.0228(19) 0.026(2) 0.057(3) 0.009(2) 0.0069(19) -0.0044(17)
N19 0.0155(14) 0.0199(18) 0.0373(18) 0.0057(15) 0.0064(13) -0.0013(12)
C20 0.0211(18) 0.018(2) 0.0226(19) 0.0018(16) 0.0085(15) 0.0021(15)
O20 0.0323(14) 0.0216(16) 0.0325(15) 0.0129(13) 0.0092(12) 0.0023(11)
C20A 0.0167(16) 0.016(2) 0.0177(17) 0.0042(15) 0.0025(14) 0.0007(14)
C21 0.046(3) 0.059(3) 0.036(2) 0.023(2) 0.009(2) 0.025(2)
C22 0.082(4) 0.051(4) 0.040(3) 0.008(3) 0.013(3) 0.040(3)
C23 0.042(2) 0.026(2) 0.033(2) 0.0033(19) 0.0121(19) 0.0067(18)
N24 0.0308(17) 0.0235(19) 0.0224(16) 0.0007(14) 0.0017(14) 0.0037(14)
C25 0.033(2) 0.020(2) 0.026(2) -0.0003(17) 0.0068(18) -0.0050(17)
O25 0.0350(15) 0.0341(18) 0.0265(15) -0.0001(13) 0.0011(12) -0.0084(13)
C25A 0.0260(19) 0.027(2) 0.026(2) 0.0074(18) 0.0058(16) 0.0006(16)
S25 0.0449(6) 0.0303(6) 0.0338(6) 0.0052(5) 0.0145(5) -0.0075(5)
C25B 0.072(3) 0.036(3) 0.036(2) 0.015(2) 0.017(2) 0.009(2)
C26 0.0271(19) 0.036(3) 0.029(2) 0.0076(19) 0.0063(17) 0.0020(17)
C27 0.044(2) 0.037(3) 0.039(2) 0.006(2) 0.007(2) 0.008(2)
C28 0.0302(19) 0.014(2) 0.0153(17) 0.0001(15) 0.0030(15) 0.0015(15)
N29 0.0301(17) 0.027(2) 0.0212(16) 0.0025(14) 0.0070(14) 0.0011(14)
C30 0.029(2) 0.036(3) 0.022(2) 0.0068(18) -0.0002(17) 0.0019(18)
O30 0.0397(16) 0.070(2) 0.0221(15) 0.0019(15) -0.0015(13) 0.0080(15)
C30A 0.0229(18) 0.040(3) 0.024(2) 0.0083(19) -0.0013(16) 0.0056(17)
C31 0.031(2) 0.078(4) 0.040(3) -0.009(3) 0.004(2) -0.016(2)
C32 0.069(3) 0.062(4) 0.063(3) -0.031(3) 0.025(3) -0.033(3)
C33 0.068(3) 0.027(3) 0.067(3) -0.010(2) 0.040(3) -0.012(2)
N34 0.0387(19) 0.023(2) 0.042(2) 0.0018(17) 0.0147(17) 0.0025(15)
C35 0.028(2) 0.034(3) 0.058(3) 0.022(2) 0.017(2) 0.0051(19)
O35 0.0434(18) 0.058(2) 0.108(3) 0.053(2) 0.0407(19) 0.0283(17)
C35A 0.032(2) 0.036(3) 0.044(2) 0.022(2) 0.0106(19) 0.0060(18)
S35 0.0371(6) 0.0395(7) 0.0601(7) 0.0233(6) 0.0154(5) -0.0006(5)
C35B 0.051(3) 0.042(3) 0.061(3) 0.029(3) 0.009(2) 0.006(2)
C36 0.039(2) 0.061(4) 0.054(3) 0.033(3) -0.012(2) -0.018(2)
C37 0.085(4) 0.055(4) 0.025(2) 0.003(2) -0.023(2) -0.004(3)
C38 0.061(3) 0.047(3) 0.032(2) 0.011(2) 0.016(2) -0.002(2)
N39 0.0287(17) 0.034(2) 0.0263(17) 0.0089(15) 0.0055(14) 0.0041(14)
C40 0.0185(18) 0.036(3) 0.029(2) 0.0029(19) 0.0004(16) 0.0008(17)
O40 0.0307(15) 0.061(2) 0.0418(17) 0.0140(16) 0.0099(13) 0.0183(15)
C40A 0.0190(18) 0.044(3) 0.028(2) 0.0060(19) 0.0004(16) 0.0020(17)

loop_
_atom_type_symbol
_atom_type_description
_atom_type_scat_dispersion_real
_atom_type_scat_dispersion_imag
_atom_type_scat_source
C C 0.0033 0.0016 'International Tables Vol C Tables 4.2.6.8 and 6.1.1.4'
H H 0.0000 0.0000 'International Tables Vol C Tables 4.2.6.8 and 6.1.1.4'
N N 0.0061 0.0033 'International Tables Vol C Tables 4.2.6.8 and 6.1.1.4'
O O 0.0106 0.0060 'International Tables Vol C Tables 4.2.6.8 and 6.1.1.4'
S S 0.1246 0.1234 'International Tables Vol C Tables 4.2.6.8 and 6.1.1.4'

loop_
_geom_angle_atom_site_label_1
_geom_angle_atom_site_label_2
_geom_angle_atom_site_label_3
_geom_angle
C2 C1 C10A 105.6(3)
C2 C1 H1A 110.6
C10A C1 H1A 110.6
C2 C1 H1B 110.6
C10A C1 H1B 110.6
H1A C1 H1B 108.7
C3 C2 C1 106.2(3)
C3 C2 H2A 110.5
C1 C2 H2A 110.5
C3 C2 H2B 110.5
C1 C2 H2B 110.5
H2A C2 H2B 108.7
N4 C3 C2 102.4(3)
N4 C3 H3A 111.3
C2 C3 H3A 111.3
N4 C3 H3B 111.3
C2 C3 H3B 111.3
H3A C3 H3B 109.2
C5 N4 C10A 127.1(3)
C5 N4 C3 119.0(3)
C10A N4 C3 110.2(3)
O5 C5 N4 122.0(3)
O5 C5 C5A 120.1(3)
N4 C5 C5A 117.4(3)
N9 C5A C5 114.3(3)
N9 C5A C6 102.5(3)
C5 C5A C6 119.5(3)
N9 C5A S5 104.9(2)
C5 C5A S5 102.4(2)
C6 C5A S5 112.7(2)
C5B S5 C5A 103.02(18)
S5 C5B H5B1 109.5
S5 C5B H5B2 109.5
H5B1 C5B H5B2 109.5
S5 C5B H5B3 109.5
H5B1 C5B H5B3 109.5
H5B2 C5B H5B3 109.5
C5A C6 C7 102.5(3)
C5A C6 H6A 111.3
C7 C6 H6A 111.3
C5A C6 H6B 111.3
C7 C6 H6B 111.3
H6A C6 H6B 109.2
C8 C7 C6 105.3(3)
C8 C7 H7A 110.7
C6 C7 H7A 110.7
C8 C7 H7B 110.7
C6 C7 H7B 110.7
H7A C7 H7B 108.8
N9 C8 C7 104.0(3)
N9 C8 H8A 111.0
C7 C8 H8A 111.0
N9 C8 H8B 111.0
C7 C8 H8B 111.0
H8A C8 H8B 109.0
C10 N9 C5A 127.7(3)
C10 N9 C8 122.1(3)
C5A N9 C8 110.1(3)
O10 C10 N9 121.5(3)
O10 C10 C10A 120.6(3)
N9 C10 C10A 117.9(3)
N4 C10A C10 113.1(3)
N4 C10A C1 104.3(3)
C10 C10A C1 112.1(3)
N4 C10A C20A 108.0(2)
C10 C10A C20A 106.4(3)
C1 C10A C20A 113.0(3)
C12 C11 C20A 106.1(3)
C12 C11 H11A 110.5
C20A C11 H11A 110.5
C12 C11 H11B 110.5
C20A C11 H11B 110.5
H11A C11 H11B 108.7
C13 C12 C11 107.1(3)
C13 C12 H12A 110.3
C11 C12 H12A 110.3
C13 C12 H12B 110.3
C11 C12 H12B 110.3
H12A C12 H12B 108.6
N14 C13 C12 102.1(3)
N14 C13 H13A 111.3
C12 C13 H13A 111.3
N14 C13 H13B 111.3
C12 C13 H13B 111.3
H13A C13 H13B 109.2
C15 N14 C20A 126.1(3)
C15 N14 C13 122.0(3)
C20A N14 C13 111.9(3)
O15 C15 N14 122.8(3)
O15 C15 C15A 121.0(3)
N14 C15 C15A 115.4(3)
N19 C15A C15 114.0(3)
N19 C15A C16 102.2(3)
C15 C15A C16 120.2(3)
N19 C15A S15 109.6(2)
C15 C15A S15 106.0(2)
C16 C15A S15 104.3(2)
C15B S15 C15A 102.77(17)
S15 C15B H15A 109.5
S15 C15B H15B 109.5
H15A C15B H15B 109.5
S15 C15B H15C 109.5
H15A C15B H15C 109.5
H15B C15B H15C 109.5
C15A C16 C17 103.6(3)
C15A C16 H16A 111.0
C17 C16 H16A 111.0
C15A C16 H16B 111.0
C17 C16 H16B 111.0
H16A C16 H16B 109.0
C18 C17 C16 106.6(3)
C18 C17 H17A 110.4
C16 C17 H17A 110.4
C18 C17 H17B 110.4
C16 C17 H17B 110.4
H17A C17 H17B 108.6
N19 C18 C17 104.0(3)
N19 C18 H18A 111.0
C17 C18 H18A 111.0
N19 C18 H18B 111.0
C17 C18 H18B 111.0
H18A C18 H18B 109.0
C20 N19 C15A 128.7(3)
C20 N19 C18 121.4(3)
C15A N19 C18 109.1(3)
O20 C20 N19 122.6(3)
O20 C20 C20A 120.6(3)
N19 C20 C20A 116.8(3)
N14 C20A C20 112.0(3)
N14 C20A C11 104.0(3)
C20 C20A C11 111.1(3)
N14 C20A C10A 108.9(2)
C20 C20A C10A 107.6(3)
C11 C20A C10A 113.3(3)
C22 C21 C30A 106.9(3)
C22 C21 H21A 110.3
C30A C21 H21A 110.3
C22 C21 H21B 110.3
C30A C21 H21B 110.3
H21A C21 H21B 108.6
C23 C22 C21 107.2(4)
C23 C22 H22A 110.3
C21 C22 H22A 110.3
C23 C22 H22B 110.3
C21 C22 H22B 110.3
H22A C22 H22B 108.5
N24 C23 C22 103.1(3)
N24 C23 H23A 111.1
C22 C23 H23A 111.1
N24 C23 H23B 111.1
C22 C23 H23B 111.1
H23A C23 H23B 109.1
C25 N24 C30A 126.3(3)
C25 N24 C23 121.3(3)
C30A N24 C23 112.2(3)
O25 C25 N24 122.3(3)
O25 C25 C25A 120.8(3)
N24 C25 C25A 116.3(3)
N29 C25A C25 113.9(3)
N29 C25A C26 104.1(3)
C25 C25A C26 117.8(3)
N29 C25A S25 109.0(2)
C25 C25A S25 105.9(3)
C26 C25A S25 105.7(2)
C25B S25 C25A 100.92(19)
S25 C25B H25A 109.5
S25 C25B H25B 109.5
H25A C25B H25B 109.5
S25 C25B H25C 109.5
H25A C25B H25C 109.5
H25B C25B H25C 109.5
C25A C26 C27 104.3(3)
C25A C26 H26A 110.9
C27 C26 H26A 110.9
C25A C26 H26B 110.9
C27 C26 H26B 110.9
H26A C26 H26B 108.9
C28 C27 C26 107.0(3)
C28 C27 H27A 110.3
C26 C27 H27A 110.3
C28 C27 H27B 110.3
C26 C27 H27B 110.3
H27A C27 H27B 108.6
N29 C28 C27 103.3(3)
N29 C28 H28A 111.1
C27 C28 H28A 111.1
N29 C28 H28B 111.1
C27 C28 H28B 111.1
H28A C28 H28B 109.1
C30 N29 C25A 128.0(3)
C30 N29 C28 124.1(3)
C25A N29 C28 107.9(3)
O30 C30 N29 121.6(3)
O30 C30 C30A 121.0(3)
N29 C30 C30A 117.2(3)
N24 C30A C30 112.2(3)
N24 C30A C21 103.1(3)
C30 C30A C21 112.2(3)
N24 C30A C40A 108.8(3)
C30 C30A C40A 107.5(3)
C21 C30A C40A 113.0(3)
C32 C31 C40A 106.1(4)
C32 C31 H31A 110.5
C40A C31 H31A 110.5
C32 C31 H31B 110.5
C40A C31 H31B 110.5
H31A C31 H31B 108.7
C31 C32 C33 106.9(4)
C31 C32 H32A 110.4
C33 C32 H32A 110.4
C31 C32 H32B 110.4
C33 C32 H32B 110.4
H32A C32 H32B 108.6
N34 C33 C32 102.5(4)
N34 C33 H33A 111.3
C32 C33 H33A 111.3
N34 C33 H33B 111.3
C32 C33 H33B 111.3
H33A C33 H33B 109.2
C35 N34 C33 120.2(4)
C35 N34 C40A 126.2(3)
C33 N34 C40A 111.3(4)
O35 C35 N34 122.9(4)
O35 C35 C35A 120.0(4)
N34 C35 C35A 116.7(3)
N39 C35A C36 103.6(4)
N39 C35A C35 114.0(3)
C36 C35A C35 118.7(4)
N39 C35A S35 103.2(2)
C36 C35A S35 114.4(3)
C35 C35A S35 102.3(3)
C35B S35 C35A 104.9(2)
S35 C35B H35A 109.5
S35 C35B H35B 109.5
H35A C35B H35B 109.5
S35 C35B H35C 109.5
H35A C35B H35C 109.5
H35B C35B H35C 109.5
C37 C36 C35A 104.8(4)
C37 C36 H36A 110.8
C35A C36 H36A 110.8
C37 C36 H36B 110.8
C35A C36 H36B 110.8
H36A C36 H36B 108.9
C36 C37 C38 108.0(4)
C36 C37 H37A 110.1
C38 C37 H37A 110.1
C36 C37 H37B 110.1
C38 C37 H37B 110.1
H37A C37 H37B 108.4
N39 C38 C37 102.2(4)
N39 C38 H38A 111.3
C37 C38 H38A 111.3
N39 C38 H38B 111.3
C37 C38 H38B 111.3
H38A C38 H38B 109.2
C40 N39 C35A 127.7(3)
C40 N39 C38 122.9(3)
C35A N39 C38 109.4(3)
O40 C40 N39 122.0(4)
O40 C40 C40A 120.1(3)
N39 C40 C40A 117.6(3)
N34 C40A C40 113.0(3)
N34 C40A C31 103.6(4)
C40 C40A C31 110.7(3)
N34 C40A C30A 107.9(3)
C40 C40A C30A 108.8(3)
C31 C40A C30A 112.8(3)
H1W1 O1W H1W2 113(3)

loop_
_geom_bond_atom_site_label_1
_geom_bond_atom_site_label_2
_geom_bond_distance
C1 C2 1.525(5)
C1 C10A 1.560(5)
C1 H1A 0.9900
C1 H1B 0.9900
C2 C3 1.517(5)
C2 H2A 0.9900
C2 H2B 0.9900
C3 N4 1.478(4)
C3 H3A 0.9900
C3 H3B 0.9900
N4 C5 1.357(4)
N4 C10A 1.467(4)
C5 O5 1.226(4)
C5 C5A 1.510(5)
C5A N9 1.447(4)
C5A C6 1.517(5)
C5A S5 1.880(3)
S5 C5B 1.800(4)
C5B H5B1 0.9800
C5B H5B2 0.9800
C5B H5B3 0.9800
C6 C7 1.536(5)
C6 H6A 0.9900
C6 H6B 0.9900
C7 C8 1.532(5)
C7 H7A 0.9900
C7 H7B 0.9900
C8 N9 1.480(4)
C8 H8A 0.9900
C8 H8B 0.9900
N9 C10 1.350(4)
C10 O10 1.223(4)
C10 C10A 1.531(5)
C10A C20A 1.615(4)
C11 C12 1.537(5)
C11 C20A 1.546(5)
C11 H11A 0.9900
C11 H11B 0.9900
C12 C13 1.530(5)
C12 H12A 0.9900
C12 H12B 0.9900
C13 N14 1.471(4)
C13 H13A 0.9900
C13 H13B 0.9900
N14 C15 1.351(4)
N14 C20A 1.469(4)
C15 O15 1.227(4)
C15 C15A 1.522(5)
C15A N19 1.463(5)
C15A C16 1.522(5)
C15A S15 1.854(3)
S15 C15B 1.794(4)
C15B H15A 0.9800
C15B H15B 0.9800
C15B H15C 0.9800
C16 C17 1.539(6)
C16 H16A 0.9900
C16 H16B 0.9900
C17 C18 1.527(6)
C17 H17A 0.9900
C17 H17B 0.9900
C18 N19 1.478(5)
C18 H18A 0.9900
C18 H18B 0.9900
N19 C20 1.342(4)
C20 O20 1.232(4)
C20 C20A 1.529(5)
C21 C22 1.529(7)
C21 C30A 1.556(6)
C21 H21A 0.9900
C21 H21B 0.9900
C22 C23 1.525(6)
C22 H22A 0.9900
C22 H22B 0.9900
C23 N24 1.475(5)
C23 H23A 0.9900
C23 H23B 0.9900
N24 C25 1.352(5)
N24 C30A 1.460(5)
C25 O25 1.224(4)
C25 C25A 1.527(5)
C25A N29 1.434(5)
C25A C26 1.530(5)
C25A S25 1.869(4)
S25 C25B 1.800(5)
C25B H25A 0.9800
C25B H25B 0.9800
C25B H25C 0.9800
C26 C27 1.540(6)
C26 H26A 0.9900
C26 H26B 0.9900
C27 C28 1.513(5)
C27 H27A 0.9900
C27 H27B 0.9900
C28 N29 1.493(4)
C28 H28A 0.9900
C28 H28B 0.9900
N29 C30 1.353(5)
C30 O30 1.225(4)
C30 C30A 1.521(5)
C30A C40A 1.608(6)
C31 C32 1.514(8)
C31 C40A 1.555(5)
C31 H31A 0.9900
C31 H31B 0.9900
C32 C33 1.517(7)
C32 H32A 0.9900
C32 H32B 0.9900
C33 N34 1.459(5)
C33 H33A 0.9900
C33 H33B 0.9900
N34 C35 1.359(5)
N34 C40A 1.475(5)
C35 O35 1.223(5)
C35 C35A 1.515(6)
C35A N39 1.449(5)
C35A C36 1.499(6)
C35A S35 1.876(4)
S35 C35B 1.809(5)
C35B H35A 0.9800
C35B H35B 0.9800
C35B H35C 0.9800
C36 C37 1.482(7)
C36 H36A 0.9900
C36 H36B 0.9900
C37 C38 1.545(7)
C37 H37A 0.9900
C37 H37B 0.9900
C38 N39 1.478(5)
C38 H38A 0.9900
C38 H38B 0.9900
N39 C40 1.337(5)
C40 O40 1.242(4)
C40 C40A 1.513(5)
O1W H1W1 0.840(10)
O1W H1W2 0.840(10)

loop_
_geom_hbond_atom_site_label_D
_geom_hbond_atom_site_label_H
_geom_hbond_atom_site_label_A
_geom_hbond_distance_DH
_geom_hbond_distance_HA
_geom_hbond_distance_DA
_geom_hbond_angle_DHA
_geom_hbond_site_symmetry_A
O1W H1W1 O25 0.840(10) 1.92(7) 2.727(12) 160(20) .
O1W H1W2 O40 0.840(10) 1.95(4) 2.778(12) 171(20) 1_455
C5B H5B1 O5 0.98 2.37 3.081(5) 128.7 .
C1 H1B O20 0.99 2.44 3.017(4) 116.4 .
C3 H3B O20 0.99 2.59 3.210(4) 120.9 .
C6 H6A O15 0.99 2.57 3.490(4) 154.9 .
C8 H8B O10 0.99 2.60 3.370(5) 135.1 2_777
C11 H11B O10 0.99 2.42 2.910(4) 110.0 .
C13 H13A O15 0.99 2.42 3.326(4) 152.4 2_677
C13 H13B O10 0.99 2.51 3.074(4) 115.5 .
C16 H16A O5 0.99 2.34 3.316(4) 166.7 .
C18 H18B O20 0.99 2.55 3.361(5) 138.7 2_667
C21 H21A O40 0.99 2.45 2.945(5) 110.6 .
C23 H23B O25 0.99 2.39 3.340(5) 160.5 2_656
C25B H25A O25 0.98 2.48 3.447(5) 167.8 2_656
C26 H26B O35 0.99 2.39 3.323(5) 157.0 .
C31 H31A O30 0.99 2.39 2.975(6) 117.5 .
C31 H31B O40 0.99 2.61 2.938(6) 99.6 .
C35B H35A O5 0.98 2.58 3.528(5) 162.7 2_666
C35B H35C O35 0.98 2.39 3.027(6) 122.4 .
C36 H36A O25 0.99 2.58 3.498(5) 155.1 .
C36 H36B O5 0.99 2.53 3.497(5) 165.7 2_666
C22 H22B O1W 0.99 2.14 2.960(15) 138.8 2_656
C6 H6B O1W 0.99 2.55 3.331(12) 135.8 2_666
C5B H5B3 O1W 0.98 2.05 3.028(14) 175.0 2_666

loop_
_geom_torsion_atom_site_label_1
_geom_torsion_atom_site_label_2
_geom_torsion_atom_site_label_3
_geom_torsion_atom_site_label_4
_geom_torsion
C10A C1 C2 C3 -18.7(4)
C1 C2 C3 N4 31.3(4)
C2 C3 N4 C5 126.1(3)
C2 C3 N4 C10A -33.9(3)
C10A N4 C5 O5 -171.3(3)
C3 N4 C5 O5 32.5(5)
C10A N4 C5 C5A 16.7(5)
C3 N4 C5 C5A -139.5(3)
O5 C5 C5A N9 173.8(3)
N4 C5 C5A N9 -14.0(4)
O5 C5 C5A C6 52.0(5)
N4 C5 C5A C6 -135.8(3)
O5 C5 C5A S5 -73.3(3)
N4 C5 C5A S5 98.9(3)
N9 C5A S5 C5B -163.5(3)
C5 C5A S5 C5B 76.9(3)
C6 C5A S5 C5B -52.7(3)
N9 C5A C6 C7 39.3(3)
C5 C5A C6 C7 166.8(3)
S5 C5A C6 C7 -73.0(3)
C5A C6 C7 C8 -30.7(4)
C6 C7 C8 N9 10.6(4)
C5 C5A N9 C10 11.7(5)
C6 C5A N9 C10 142.5(3)
S5 C5A N9 C10 -99.7(3)
C5 C5A N9 C8 -165.3(3)
C6 C5A N9 C8 -34.5(3)
S5 C5A N9 C8 83.4(3)
C7 C8 N9 C10 -162.2(3)
C7 C8 N9 C5A 15.0(4)
C5A N9 C10 O10 173.9(3)
C8 N9 C10 O10 -9.5(5)
C5A N9 C10 C10A -9.4(5)
C8 N9 C10 C10A 167.2(3)
C5 N4 C10A C10 -13.6(4)
C3 N4 C10A C10 144.4(3)
C5 N4 C10A C1 -135.6(3)
C3 N4 C10A C1 22.3(3)
C5 N4 C10A C20A 103.9(3)
C3 N4 C10A C20A -98.1(3)
O10 C10 C10A N4 -174.6(3)
N9 C10 C10A N4 8.7(4)
O10 C10 C10A C1 -57.0(4)
N9 C10 C10A C1 126.3(3)
O10 C10 C10A C20A 67.0(4)
N9 C10 C10A C20A -109.8(3)
C2 C1 C10A N4 -1.5(3)
C2 C1 C10A C10 -124.3(3)
C2 C1 C10A C20A 115.5(3)
C20A C11 C12 C13 -11.7(4)
C11 C12 C13 N14 25.0(3)
C12 C13 N14 C15 145.7(3)
C12 C13 N14 C20A -31.1(3)
C20A N14 C15 O15 -159.3(3)
C13 N14 C15 O15 24.5(5)
C20A N14 C15 C15A 30.8(4)
C13 N14 C15 C15A -145.5(3)
O15 C15 C15A N19 177.2(3)
N14 C15 C15A N19 -12.6(4)
O15 C15 C15A C16 55.4(5)
N14 C15 C15A C16 -134.4(3)
O15 C15 C15A S15 -62.2(4)
N14 C15 C15A S15 108.0(3)
N19 C15A S15 C15B 62.2(3)
C15 C15A S15 C15B -61.2(3)
C16 C15A S15 C15B 171.0(3)
N19 C15A C16 C17 35.2(3)
C15 C15A C16 C17 162.6(3)
S15 C15A C16 C17 -78.9(3)
C15A C16 C17 C18 -21.0(4)
C16 C17 C18 N19 -1.3(4)
C15 C15A N19 C20 0.1(5)
C16 C15A N19 C20 131.4(4)
S15 C15A N19 C20 -118.4(3)
C15 C15A N19 C18 -169.5(3)
C16 C15A N19 C18 -38.2(3)
S15 C15A N19 C18 71.9(3)
C17 C18 N19 C20 -145.7(3)
C17 C18 N19 C15A 24.9(4)
C15A N19 C20 O20 179.4(3)
C18 N19 C20 O20 -12.1(5)
C15A N19 C20 C20A -2.7(5)
C18 N19 C20 C20A 165.8(3)
C15 N14 C20A C20 -32.5(4)
C13 N14 C20A C20 144.1(3)
C15 N14 C20A C11 -152.5(3)
C13 N14 C20A C11 24.1(3)
C15 N14 C20A C10A 86.4(4)
C13 N14 C20A C10A -97.0(3)
O20 C20 C20A N14 -165.9(3)
N19 C20 C20A N14 16.1(4)
O20 C20 C20A C11 -50.1(4)
N19 C20 C20A C11 131.9(3)
O20 C20 C20A C10A 74.4(4)
N19 C20 C20A C10A -103.5(3)
C12 C11 C20A N14 -6.5(3)
C12 C11 C20A C20 -127.2(3)
C12 C11 C20A C10A 111.6(3)
N4 C10A C20A N14 -70.3(3)
C10 C10A C20A N14 51.4(3)
C1 C10A C20A N14 174.8(3)
N4 C10A C20A C20 51.3(3)
C10 C10A C20A C20 173.0(3)
C1 C10A C20A C20 -63.6(3)
N4 C10A C20A C11 174.5(3)
C10 C10A C20A C11 -63.8(3)
C1 C10A C20A C11 59.6(4)
C30A C21 C22 C23 5.0(5)
C21 C22 C23 N24 -19.4(5)
C22 C23 N24 C25 -145.5(4)
C22 C23 N24 C30A 28.7(4)
C30A N24 C25 O25 163.5(4)
C23 N24 C25 O25 -23.1(6)
C30A N24 C25 C25A -25.6(5)
C23 N24 C25 C25A 147.8(3)
O25 C25 C25A N29 -174.1(3)
N24 C25 C25A N29 14.9(5)
O25 C25 C25A C26 -51.8(5)
N24 C25 C25A C26 137.2(4)
O25 C25 C25A S25 66.2(4)
N24 C25 C25A S25 -104.9(3)
N29 C25A S25 C25B -62.4(3)
C25 C25A S25 C25B 60.5(3)
C26 C25A S25 C25B -173.8(3)
N29 C25A C26 C27 -26.6(4)
C25 C25A C26 C27 -153.7(3)
S25 C25A C26 C27 88.2(3)
C25A C26 C27 C28 6.5(4)
C26 C27 C28 N29 15.0(4)
C25 C25A N29 C30 -10.9(5)
C26 C25A N29 C30 -140.5(4)
S25 C25A N29 C30 107.0(4)
C25 C25A N29 C28 167.3(3)
C26 C25A N29 C28 37.8(3)
S25 C25A N29 C28 -74.7(3)
C27 C28 N29 C30 145.1(4)
C27 C28 N29 C25A -33.3(4)
C25A N29 C30 O30 -170.8(4)
C28 N29 C30 O30 11.1(6)
C25A N29 C30 C30A 14.0(6)
C28 N29 C30 C30A -164.0(3)
C25 N24 C30A C30 27.4(5)
C23 N24 C30A C30 -146.5(3)
C25 N24 C30A C21 148.4(4)
C23 N24 C30A C21 -25.5(4)
C25 N24 C30A C40A -91.3(4)
C23 N24 C30A C40A 94.7(4)
O30 C30 C30A N24 165.5(4)
N29 C30 C30A N24 -19.3(5)
O30 C30 C30A C21 49.9(5)
N29 C30 C30A C21 -134.9(4)
O30 C30 C30A C40A -75.0(5)
N29 C30 C30A C40A 100.2(4)
C22 C21 C30A N24 11.5(4)
C22 C21 C30A C30 132.5(4)
C22 C21 C30A C40A -105.7(4)
C40A C31 C32 C33 16.5(6)
C31 C32 C33 N34 -28.7(5)
C32 C33 N34 C35 -132.1(4)
C32 C33 N34 C40A 31.6(5)
C33 N34 C35 O35 -32.5(6)
C40A N34 C35 O35 166.3(4)
C33 N34 C35 C35A 140.5(4)
C40A N34 C35 C35A -20.7(6)
O35 C35 C35A N39 -171.5(4)
N34 C35 C35A N39 15.3(5)
O35 C35 C35A C36 -49.0(6)
N34 C35 C35A C36 137.7(4)
O35 C35 C35A S35 77.9(4)
N34 C35 C35A S35 -95.4(4)
N39 C35A S35 C35B 173.1(3)
C36 C35A S35 C35B 61.4(4)
C35 C35A S35 C35B -68.3(3)
N39 C35A C36 C37 -32.1(4)
C35 C35A C36 C37 -159.6(4)
S35 C35A C36 C37 79.5(4)
C35A C36 C37 C38 18.4(5)
C36 C37 C38 N39 2.0(5)
C36 C35A N39 C40 -145.5(4)
C35 C35A N39 C40 -15.1(6)
S35 C35A N39 C40 95.0(4)
C36 C35A N39 C38 35.1(4)
C35 C35A N39 C38 165.5(3)
S35 C35A N39 C38 -84.4(3)
C37 C38 N39 C40 157.5(4)
C37 C38 N39 C35A -23.0(4)
C35A N39 C40 O40 -169.8(4)
C38 N39 C40 O40 9.5(6)
C35A N39 C40 C40A 16.9(6)
C38 N39 C40 C40A -163.8(4)
C35 N34 C40A C40 21.2(5)
C33 N34 C40A C40 -141.4(3)
C35 N34 C40A C31 141.1(4)
C33 N34 C40A C31 -21.5(4)
C35 N34 C40A C30A -99.1(4)
C33 N34 C40A C30A 98.3(4)
O40 C40 C40A N34 169.2(4)
N39 C40 C40A N34 -17.4(5)
O40 C40 C40A C31 53.6(5)
N39 C40 C40A C31 -133.0(4)
O40 C40 C40A C30A -71.0(4)
N39 C40 C40A C30A 102.4(4)
C32 C31 C40A N34 2.2(5)
C32 C31 C40A C40 123.6(4)
C32 C31 C40A C30A -114.2(4)
N24 C30A C40A N34 68.7(4)
C30 C30A C40A N34 -53.1(4)
C21 C30A C40A N34 -177.4(3)
N24 C30A C40A C40 -54.2(4)
C30 C30A C40A C40 -176.0(3)
C21 C30A C40A C40 59.7(4)
N24 C30A C40A C31 -177.5(3)
C30 C30A C40A C31 60.7(4)
C21 C30A C40A C31 -63.6(4)
